data_7000382
loop_
_publ_author_name
'Huang, Yuan-Biao'
'Jin, Guo-Xin'

_publ_section_title
;
 Half-sandwich chromium(iii) complexes bearing \b-ketoiminato and
 \b-diketiminate ligands as catalysts for ethylene polymerization
;
_journal_issue 5
_journal_name_full 'Dalton Transactions'
_journal_page_first 767
_journal_page_last 769
_journal_paper_doi 10.1039/b820798b
_journal_year 2009
_chemical_formula_weight 410.91
_chemical_name_systematic
;
?
;
_space_group_IT_number 2
_symmetry_cell_setting triclinic
_symmetry_space_group_name_Hall '-P 1'
_symmetry_space_group_name_H-M 'P -1'
_atom_sites_solution_hydrogens geom
_atom_sites_solution_primary direct
_atom_sites_solution_secondary difmap
_audit_creation_method SHELXL-97
_cell_angle_alpha 83.284(9)
_cell_angle_beta 81.187(9)
_cell_angle_gamma 81.543(10)
_cell_formula_units_Z 2
_cell_length_a 8.976(6)
_cell_length_b 9.965(6)
_cell_length_c 12.294(8)
_cell_measurement_reflns_used 867
_cell_measurement_temperature 293(2)
_cell_measurement_theta_max 19.714
_cell_measurement_theta_min 2.316
_cell_volume 1069.8(12)
_computing_cell_refinement 'Bruker SMART'
_computing_data_collection 'Bruker SMART'
_computing_data_reduction 'Bruker SHELXTL'
_computing_molecular_graphics 'Bruker SHELXTL'
_computing_publication_material 'Bruker SHELXTL'
_computing_structure_refinement 'SHELXL-97 (Sheldrick, 1997)'
_computing_structure_solution 'SHELXS-97 (Sheldrick, 1990)'
_diffrn_ambient_temperature 293(2)
_diffrn_measured_fraction_theta_full 0.984
_diffrn_measured_fraction_theta_max 0.984
_diffrn_measurement_device_type 'CCD area detector'
_diffrn_measurement_method 'phi and omega scans'
_diffrn_radiation_monochromator graphite
_diffrn_radiation_source 'fine-focus sealed tube'
_diffrn_radiation_type MoK\a
_diffrn_radiation_wavelength 0.71073
_diffrn_reflns_av_R_equivalents 0.0749
_diffrn_reflns_av_sigmaI/netI 0.1635
_diffrn_reflns_limit_h_max 10
_diffrn_reflns_limit_h_min -6
_diffrn_reflns_limit_k_max 11
_diffrn_reflns_limit_k_min -11
_diffrn_reflns_limit_l_max 14
_diffrn_reflns_limit_l_min -13
_diffrn_reflns_number 4472
_diffrn_reflns_theta_full 25.01
_diffrn_reflns_theta_max 25.01
_diffrn_reflns_theta_min 1.68
_exptl_absorpt_coefficient_mu 0.669
_exptl_absorpt_correction_type none
_exptl_crystal_colour green
_exptl_crystal_density_diffrn 1.276
_exptl_crystal_density_method 'not measured'
_exptl_crystal_description prism
_exptl_crystal_F_000 434
_exptl_crystal_size_max 0.12
_exptl_crystal_size_mid 0.10
_exptl_crystal_size_min 0.08
_refine_diff_density_max 0.365
_refine_diff_density_min -0.248
_refine_diff_density_rms 0.068
_refine_ls_extinction_method none
_refine_ls_goodness_of_fit_ref 0.777
_refine_ls_hydrogen_treatment constr
_refine_ls_matrix_type full
_refine_ls_number_parameters 241
_refine_ls_number_reflns 3714
_refine_ls_number_restraints 0
_refine_ls_restrained_S_all 0.777
_refine_ls_R_factor_all 0.1221
_refine_ls_R_factor_gt 0.0551
_refine_ls_shift/su_max 0.001
_refine_ls_shift/su_mean 0.000
_refine_ls_structure_factor_coef Fsqd
_refine_ls_weighting_details 'calc w=1/[\s^2^(Fo^2^)+(0.0746P)^2^+0.0000P] where P=(Fo^2^+2Fc^2^)/3'
_refine_ls_weighting_scheme calc
_refine_ls_wR_factor_gt 0.1341
_refine_ls_wR_factor_ref 0.1513
_reflns_number_gt 1608
_reflns_number_total 3714
_reflns_threshold_expression >2sigma(I)
_cod_data_source_file b820798b.txt
_cod_data_source_block f80517b
_cod_depositor_comments
;
The following automatic conversions were performed:
'_symmetry_cell_setting' value 'Triclinic' changed to 'triclinic'
according to '/home/saulius/struct/CIF-dictionaries/cif_core.dic'
dictionary named 'cif_core.dic' version 2.4.1 from 2010-06-29.

Automatic conversion script
Id: cif_fix_enum 1527 2010-12-29 10:47:43Z saulius 
;
_cod_original_sg_symbol_H-M P-1
_cod_database_code 7000382

loop_
_symmetry_equiv_pos_as_xyz
'x, y, z'
'-x, -y, -z'

loop_
_atom_site_label
_atom_site_type_symbol
_atom_site_fract_x
_atom_site_fract_y
_atom_site_fract_z
_atom_site_U_iso_or_equiv
_atom_site_adp_type
_atom_site_occupancy
_atom_site_symmetry_multiplicity
_atom_site_calc_flag
_atom_site_refinement_flags
_atom_site_disorder_assembly
_atom_site_disorder_group
Cr1 Cr 0.22990(10) 0.14392(8) 0.13630(7) 0.0504(3) Uani 1 1 d . . .
Cl1 Cl 0.09980(19) -0.04139(14) 0.17502(13) 0.0820(6) Uani 1 1 d . . .
N1 N 0.1426(4) 0.2295(4) 0.2795(3) 0.0380(10) Uani 1 1 d . . .
O1 O 0.4012(4) 0.0527(3) 0.2043(3) 0.0553(10) Uani 1 1 d . . .
C1 C 0.5148(6) -0.1115(5) 0.3375(5) 0.0700(17) Uani 1 1 d . . .
H1A H 0.5036 -0.1916 0.3048 0.105 Uiso 1 1 calc R . .
H1B H 0.5043 -0.1304 0.4165 0.105 Uiso 1 1 calc R . .
H1C H 0.6134 -0.0849 0.3108 0.105 Uiso 1 1 calc R . .
C2 C 0.3893(6) 0.0068(5) 0.3058(5) 0.0510(14) Uani 1 1 d . . .
C3 C 0.2800(6) 0.0526(5) 0.3862(4) 0.0492(14) Uani 1 1 d . . .
H3 H 0.2792 0.0048 0.4559 0.059 Uiso 1 1 calc R . .
C4 C 0.1671(6) 0.1656(5) 0.3749(4) 0.0459(13) Uani 1 1 d . . .
C5 C 0.0793(6) 0.2142(6) 0.4807(4) 0.0742(18) Uani 1 1 d . . .
H5A H 0.0649 0.3120 0.4746 0.111 Uiso 1 1 calc R . .
H5B H 0.1349 0.1799 0.5411 0.111 Uiso 1 1 calc R . .
H5C H -0.0180 0.1815 0.4938 0.111 Uiso 1 1 calc R . .
C6 C 0.0482(5) 0.3618(5) 0.2755(3) 0.0368(12) Uani 1 1 d . . .
C7 C 0.1147(6) 0.4785(5) 0.2809(4) 0.0392(12) Uani 1 1 d . . .
C8 C 0.0219(7) 0.6028(5) 0.2765(4) 0.0536(14) Uani 1 1 d . . .
H8 H 0.0641 0.6821 0.2788 0.064 Uiso 1 1 calc R . .
C9 C -0.1316(7) 0.6123(6) 0.2688(4) 0.0587(16) Uani 1 1 d . . .
H9 H -0.1919 0.6966 0.2669 0.070 Uiso 1 1 calc R . .
C10 C -0.1929(6) 0.4968(6) 0.2639(5) 0.0613(16) Uani 1 1 d . . .
H10 H -0.2958 0.5034 0.2580 0.074 Uiso 1 1 calc R . .
C11 C -0.1064(6) 0.3691(5) 0.2676(4) 0.0477(14) Uani 1 1 d . . .
C12 C -0.1849(6) 0.2455(6) 0.2628(5) 0.0715(18) Uani 1 1 d . . .
H12 H -0.1076 0.1650 0.2611 0.086 Uiso 1 1 calc R . .
C13 C -0.3027(9) 0.2244(8) 0.3665(6) 0.122(3) Uani 1 1 d . . .
H13A H -0.2522 0.2091 0.4311 0.183 Uiso 1 1 calc R . .
H13B H -0.3523 0.1469 0.3612 0.183 Uiso 1 1 calc R . .
H13C H -0.3768 0.3041 0.3718 0.183 Uiso 1 1 calc R . .
C14 C -0.2658(8) 0.2538(7) 0.1612(6) 0.109(3) Uani 1 1 d . . .
H14A H -0.3366 0.3359 0.1581 0.164 Uiso 1 1 calc R . .
H14B H -0.3195 0.1763 0.1660 0.164 Uiso 1 1 calc R . .
H14C H -0.1922 0.2544 0.0958 0.164 Uiso 1 1 calc R . .
C15 C 0.2811(6) 0.4776(5) 0.2863(5) 0.0550(15) Uani 1 1 d . . .
H15 H 0.3331 0.3861 0.2732 0.066 Uiso 1 1 calc R . .
C16 C 0.3535(7) 0.5770(6) 0.2024(6) 0.093(2) Uani 1 1 d . . .
H16A H 0.3269 0.5680 0.1312 0.139 Uiso 1 1 calc R . .
H16B H 0.4620 0.5593 0.1999 0.139 Uiso 1 1 calc R . .
H16C H 0.3183 0.6678 0.2221 0.139 Uiso 1 1 calc R . .
C17 C 0.3048(7) 0.5066(8) 0.4009(6) 0.121(3) Uani 1 1 d . . .
H17A H 0.4118 0.4968 0.4054 0.181 Uiso 1 1 calc R . .
H17B H 0.2576 0.4434 0.4556 0.181 Uiso 1 1 calc R . .
H17C H 0.2601 0.5979 0.4138 0.181 Uiso 1 1 calc R . .
C18 C 0.1762(13) 0.3274(8) 0.0218(5) 0.093(3) Uani 1 1 d . . .
H18 H 0.1113 0.4036 0.0447 0.111 Uiso 1 1 calc R . .
C19 C 0.1369(11) 0.2168(14) -0.0192(7) 0.111(3) Uani 1 1 d . . .
H19 H 0.0394 0.2024 -0.0277 0.133 Uiso 1 1 calc R . .
C20 C 0.270(2) 0.1317(9) -0.0454(6) 0.129(5) Uani 1 1 d . . .
H20 H 0.2774 0.0488 -0.0750 0.154 Uiso 1 1 calc R . .
C21 C 0.3829(11) 0.1869(13) -0.0216(7) 0.105(3) Uani 1 1 d . . .
H21 H 0.4846 0.1496 -0.0340 0.126 Uiso 1 1 calc R . .
C22 C 0.3333(14) 0.3020(11) 0.0221(6) 0.098(2) Uani 1 1 d . . .
H22 H 0.3924 0.3568 0.0486 0.118 Uiso 1 1 calc R . .

loop_
_atom_site_aniso_label
_atom_site_aniso_U_11
_atom_site_aniso_U_22
_atom_site_aniso_U_33
_atom_site_aniso_U_23
_atom_site_aniso_U_13
_atom_site_aniso_U_12
Cr1 0.0695(7) 0.0415(5) 0.0398(5) -0.0061(4) -0.0119(4) 0.0004(4)
Cl1 0.1212(14) 0.0496(9) 0.0872(12) -0.0047(8) -0.0407(10) -0.0252(9)
N1 0.040(3) 0.035(2) 0.039(2) -0.0049(19) -0.0097(19) -0.001(2)
O1 0.059(2) 0.055(2) 0.045(2) -0.0069(18) -0.0034(18) 0.0146(19)
C1 0.069(4) 0.055(4) 0.078(4) -0.004(3) -0.018(3) 0.022(3)
C2 0.055(4) 0.046(3) 0.053(4) -0.009(3) -0.015(3) -0.001(3)
C3 0.060(4) 0.048(3) 0.038(3) 0.002(3) -0.011(3) 0.001(3)
C4 0.049(4) 0.047(3) 0.040(3) -0.007(3) -0.009(3) 0.004(3)
C5 0.085(5) 0.090(5) 0.037(3) -0.004(3) -0.005(3) 0.018(4)
C6 0.039(3) 0.040(3) 0.029(3) -0.003(2) -0.007(2) 0.003(3)
C7 0.047(3) 0.031(3) 0.038(3) 0.000(2) -0.007(2) 0.001(3)
C8 0.056(4) 0.041(3) 0.063(4) -0.009(3) 0.000(3) -0.006(3)
C9 0.058(4) 0.051(4) 0.055(4) -0.003(3) 0.001(3) 0.020(3)
C10 0.037(4) 0.072(4) 0.074(4) -0.012(3) -0.009(3) 0.000(3)
C11 0.048(4) 0.043(3) 0.049(3) 0.007(3) -0.015(3) 0.003(3)
C12 0.054(4) 0.065(4) 0.103(5) -0.013(4) -0.026(4) -0.013(3)
C13 0.137(7) 0.128(7) 0.113(7) 0.021(5) -0.022(6) -0.077(6)
C14 0.105(6) 0.126(6) 0.115(6) -0.038(5) -0.029(5) -0.041(5)
C15 0.043(4) 0.042(3) 0.078(4) -0.008(3) -0.006(3) 0.001(3)
C16 0.063(4) 0.078(5) 0.135(7) -0.008(4) -0.001(4) -0.018(4)
C17 0.068(5) 0.192(8) 0.121(7) -0.077(6) -0.038(4) -0.003(5)
C18 0.139(8) 0.072(6) 0.041(4) 0.005(3) 0.010(5) 0.040(6)
C19 0.129(8) 0.165(9) 0.055(5) 0.026(6) -0.044(5) -0.066(7)
C20 0.267(16) 0.072(6) 0.038(4) -0.013(4) -0.007(7) -0.005(9)
C21 0.116(8) 0.111(9) 0.056(6) 0.028(5) 0.015(5) 0.029(7)
C22 0.145(9) 0.095(7) 0.056(5) 0.020(5) -0.013(5) -0.046(6)

loop_
_atom_type_symbol
_atom_type_description
_atom_type_scat_dispersion_real
_atom_type_scat_dispersion_imag
_atom_type_scat_source
C C 0.0033 0.0016 'International Tables Vol C Tables 4.2.6.8 and 6.1.1.4'
H H 0.0000 0.0000 'International Tables Vol C Tables 4.2.6.8 and 6.1.1.4'
N N 0.0061 0.0033 'International Tables Vol C Tables 4.2.6.8 and 6.1.1.4'
O O 0.0106 0.0060 'International Tables Vol C Tables 4.2.6.8 and 6.1.1.4'
Cl Cl 0.1484 0.1585 'International Tables Vol C Tables 4.2.6.8 and 6.1.1.4'
Cr Cr 0.3209 0.6236 'International Tables Vol C Tables 4.2.6.8 and 6.1.1.4'

loop_
_geom_angle_atom_site_label_1
_geom_angle_atom_site_label_2
_geom_angle_atom_site_label_3
_geom_angle
_geom_angle_site_symmetry_1
_geom_angle_site_symmetry_3
_geom_angle_publ_flag
O1 Cr1 N1 89.98(15) . . ?
O1 Cr1 C22 101.7(3) . . ?
N1 Cr1 C22 107.1(3) . . ?
O1 Cr1 C19 146.9(4) . . ?
N1 Cr1 C19 121.0(4) . . ?
C22 Cr1 C19 60.4(3) . . ?
O1 Cr1 C18 138.1(4) . . ?
N1 Cr1 C18 96.8(2) . . ?
C22 Cr1 C18 36.9(3) . . ?
C19 Cr1 C18 36.3(3) . . ?
O1 Cr1 C20 111.2(4) . . ?
N1 Cr1 C20 155.8(3) . . ?
C22 Cr1 C20 58.5(3) . . ?
C19 Cr1 C20 36.2(3) . . ?
C18 Cr1 C20 59.7(3) . . ?
O1 Cr1 C21 90.3(3) . . ?
N1 Cr1 C21 140.2(4) . . ?
C22 Cr1 C21 34.4(3) . . ?
C19 Cr1 C21 58.8(3) . . ?
C18 Cr1 C21 59.0(3) . . ?
C20 Cr1 C21 34.2(3) . . ?
O1 Cr1 Cl1 93.25(12) . . ?
N1 Cr1 Cl1 95.64(12) . . ?
C22 Cr1 Cl1 152.6(2) . . ?
C19 Cr1 Cl1 95.0(3) . . ?
C18 Cr1 Cl1 126.8(4) . . ?
C20 Cr1 Cl1 94.8(3) . . ?
C21 Cr1 Cl1 124.1(4) . . ?
C4 N1 C6 119.4(4) . . ?
C4 N1 Cr1 120.7(3) . . ?
C6 N1 Cr1 120.0(3) . . ?
C2 O1 Cr1 122.4(3) . . ?
O1 C2 C3 125.5(5) . . ?
O1 C2 C1 115.7(5) . . ?
C3 C2 C1 118.7(5) . . ?
C2 C3 C4 126.5(5) . . ?
N1 C4 C3 122.8(4) . . ?
N1 C4 C5 120.9(4) . . ?
C3 C4 C5 116.3(5) . . ?
C7 C6 C11 121.4(4) . . ?
C7 C6 N1 119.0(4) . . ?
C11 C6 N1 119.6(4) . . ?
C8 C7 C6 117.6(5) . . ?
C8 C7 C15 118.5(5) . . ?
C6 C7 C15 123.9(4) . . ?
C9 C8 C7 122.0(5) . . ?
C10 C9 C8 119.1(5) . . ?
C9 C10 C11 121.9(5) . . ?
C10 C11 C6 118.1(5) . . ?
C10 C11 C12 118.3(5) . . ?
C6 C11 C12 123.7(4) . . ?
C11 C12 C14 113.6(5) . . ?
C11 C12 C13 110.8(5) . . ?
C14 C12 C13 108.1(5) . . ?
C16 C15 C7 113.4(5) . . ?
C16 C15 C17 108.9(5) . . ?
C7 C15 C17 110.4(5) . . ?
C19 C18 C22 106.0(7) . . ?
C19 C18 Cr1 71.5(4) . . ?
C22 C18 Cr1 70.9(4) . . ?
C20 C19 C18 106.8(8) . . ?
C20 C19 Cr1 72.6(5) . . ?
C18 C19 Cr1 72.2(4) . . ?
C21 C20 C19 108.6(9) . . ?
C21 C20 Cr1 73.5(5) . . ?
C19 C20 Cr1 71.3(4) . . ?
C20 C21 C22 110.7(10) . . ?
C20 C21 Cr1 72.3(6) . . ?
C22 C21 Cr1 71.2(5) . . ?
C21 C22 C18 107.8(9) . . ?
C21 C22 Cr1 74.4(5) . . ?
C18 C22 Cr1 72.2(4) . . ?

loop_
_geom_bond_atom_site_label_1
_geom_bond_atom_site_label_2
_geom_bond_distance
_geom_bond_site_symmetry_2
_geom_bond_publ_flag
Cr1 O1 1.922(3) . ?
Cr1 N1 2.042(4) . ?
Cr1 C22 2.197(7) . ?
Cr1 C19 2.206(7) . ?
Cr1 C18 2.214(6) . ?
Cr1 C20 2.222(8) . ?
Cr1 C21 2.236(8) . ?
Cr1 Cl1 2.293(2) . ?
N1 C4 1.301(6) . ?
N1 C6 1.458(5) . ?
O1 C2 1.272(6) . ?
C1 C2 1.564(6) . ?
C2 C3 1.350(6) . ?
C3 C4 1.409(6) . ?
C4 C5 1.506(7) . ?
C6 C7 1.395(6) . ?
C6 C11 1.397(6) . ?
C7 C8 1.388(6) . ?
C7 C15 1.504(7) . ?
C8 C9 1.384(7) . ?
C9 C10 1.358(7) . ?
C10 C11 1.390(7) . ?
C11 C12 1.518(7) . ?
C12 C14 1.526(8) . ?
C12 C13 1.541(9) . ?
C15 C16 1.487(7) . ?
C15 C17 1.522(8) . ?
C18 C19 1.375(10) . ?
C18 C22 1.397(10) . ?
C19 C20 1.374(11) . ?
C20 C21 1.310(12) . ?
C21 C22 1.313(10) . ?
